data_4107629
loop_
_publ_author_name
'Dirk Pijper'
'Mahthild G. M. Jongejan'
'Auke Meetsma'
'Ben L. Feringa'

_publ_contact_author_address
;
  Crystal Structure Center, Chemical Physics,
  Zernike Institute for Advanced Materials,
  University of Groningen,
  Nijenborgh 4,
  NL-9747 AG Groningen, The Netherlands.
;
_publ_contact_author_email A.Meetsma@rug.nl
_publ_contact_author_fax '+31 50 3634441'
_publ_contact_author_name
;
  Drs. A. Meetsma
;
_publ_contact_author_phone '+31 50 3634368'
_publ_section_title
;
 Light-Controlled Supramolecular Helicity of a Liquid Crystalline Phase
 Using a Helical Polymer Functionalized with a Single Chiroptical
 Molecular Switch
;
_journal_name_full 'Journal of the American Chemical Society'
_journal_page_first 4541
_journal_page_last 4552
_journal_paper_doi 10.1021/ja711283c
_journal_volume 130
_journal_year 2008
_chemical_compound_source 'see text'
_chemical_formula_moiety 'C34 H25 N O2'
_chemical_formula_sum 'C34 H25 N O2'
_chemical_formula_weight 479.58
_chemical_name_systematic ?
_space_group_IT_number 19
_symmetry_cell_setting orthorhombic
_symmetry_Int_Tables_number 19
_symmetry_space_group_name_Hall 'P 2ac 2ab'
_symmetry_space_group_name_H-M 'P 21 21 21'
_atom_sites_solution_hydrogens difmap
_atom_sites_solution_primary direct
_atom_sites_solution_secondary direct
_audit_creation_date '2007-07-04  09:43:55'
_audit_creation_method
;
 PLATON <TABLE ACC> option    (version :: 250307)
 SHELXL97-2 & Manual Editing 
;
_audit_update_record
;
 ?
;
_cell_angle_alpha 90
_cell_angle_beta 90
_cell_angle_gamma 90
_cell_formula_units_Z 4
_cell_length_a 9.1089(13)
_cell_length_b 13.2614(18)
_cell_length_c 19.958(3)
_cell_measurement_reflns_used 6046
_cell_measurement_temperature 100(1)
_cell_measurement_theta_max 27.31
_cell_measurement_theta_min 2.55
_cell_volume 2410.9(6)
_computing_cell_refinement 'SAINT-Plus, Version 6.45, (Bruker, 2006)'
_computing_data_collection 'SMART, Version 5.632, (Bruker, 2006)'
_computing_data_reduction SAINT-Plus
_computing_molecular_graphics
;
 PLATON (Spek, 2003)
 PLUTO (Meetsma, 2007) 
;
_computing_publication_material 'PLATON (Spek, 2003)'
_computing_structure_refinement 'SHELXL-97 (Sheldrick, 1997)'
_computing_structure_solution
;
 SIR2004 (Burla et al., 2005)
;
_diffrn_ambient_temperature 100(1)
_diffrn_detector_area_resol_mean 66.06
_diffrn_measured_fraction_theta_full 0.997
_diffrn_measured_fraction_theta_max 0.996
_diffrn_measurement_device_type
;
  Bruker Smart Apex; CCD area detector 
;
_diffrn_measurement_method '\f and \w scans'
_diffrn_radiation_detector
;
  CCD area-detector
;
_diffrn_radiation_monochromator 'parallel mounted graphite'
_diffrn_radiation_source 'fine focus sealed Siemens Mo tube '
_diffrn_radiation_type MoK\a
_diffrn_radiation_wavelength 0.71073
_diffrn_reflns_av_R_equivalents 0.0701
_diffrn_reflns_av_sigmaI/netI 0.0645
_diffrn_reflns_limit_h_max 10
_diffrn_reflns_limit_h_min -10
_diffrn_reflns_limit_k_max 14
_diffrn_reflns_limit_k_min -15
_diffrn_reflns_limit_l_max 23
_diffrn_reflns_limit_l_min -22
_diffrn_reflns_number 15811
_diffrn_reflns_reduction_process
;
 Intensity data were corrected for Lorentz and polarization
  effects, decay and absorption and reduced to F~o~^2^
  using SAINT-Plus & SADABS (Bruker, 2006).
;
_diffrn_reflns_theta_full 25.00
_diffrn_reflns_theta_max 25.34
_diffrn_reflns_theta_min 2.46
_diffrn_standards_decay_% 0
_diffrn_standards_number 0
_exptl_absorpt_coefficient_mu 0.081
_exptl_absorpt_correction_T_max 0.9903
_exptl_absorpt_correction_T_min 0.9603
_exptl_absorpt_correction_type multi-scan
_exptl_absorpt_process_details '(SADABS, (Bruker, 2006))'
_exptl_crystal_colour orange
_exptl_crystal_density_diffrn 1.321
_exptl_crystal_description block
_exptl_crystal_F_000 1008
_exptl_crystal_size_max 0.37
_exptl_crystal_size_mid 0.14
_exptl_crystal_size_min 0.12
_refine_diff_density_max 0.357
_refine_diff_density_min -0.398
_refine_diff_density_rms 0.041
_refine_ls_abs_structure_details
;
  The absolute configuration could not be determined reliably:
   there are only elements in the structure with very small anomalous effects
   by the used X-ray wavelength, so the Friedel pairs are merged.

   (Flack & Bernardinelli, 1999, 2000)
;
_refine_ls_extinction_method none
_refine_ls_goodness_of_fit_ref 1.068
_refine_ls_hydrogen_treatment mixed
_refine_ls_matrix_type full
_refine_ls_number_parameters 431
_refine_ls_number_reflns 2495
_refine_ls_number_restraints 0
_refine_ls_restrained_S_all 1.068
_refine_ls_R_factor_all 0.0586
_refine_ls_R_factor_gt 0.0461
_refine_ls_shift/su_max 0.000
_refine_ls_shift/su_mean 0.000
_refine_ls_structure_factor_coef Fsqd
_refine_ls_weighting_details 'calc w=1/[\s^2^(Fo^2^)+(0.0P)^2^+1.4636P] where P=(Fo^2^+2Fc^2^)/3'
_refine_ls_weighting_scheme calc
_refine_ls_wR_factor_gt 0.0954
_refine_ls_wR_factor_ref 0.0997
_reflns_number_gt 2145
_reflns_number_total 2495
_reflns_threshold_expression I>2\s(I)
_cod_data_source_file ja711283c-file001.cif
_cod_data_source_block DATNAM
_cod_database_code 4107629
_vrn_publ_code_frame_time_sec 30.0
_vrn_publ_code_meas_time_hour 16.6

loop_
_symmetry_equiv_pos_site_id
_symmetry_equiv_pos_as_xyz
1 x,y,z
2 1/2-x,-y,1/2+z
3 1/2+x,1/2-y,-z
4 -x,1/2+y,1/2-z

loop_
_atom_site_aniso_label
_atom_site_aniso_U_11
_atom_site_aniso_U_22
_atom_site_aniso_U_33
_atom_site_aniso_U_23
_atom_site_aniso_U_13
_atom_site_aniso_U_12
O1 0.0293(13) 0.0258(13) 0.0354(14) 0.0059(12) -0.0052(12) 0.0006(11)
O2 0.0254(14) 0.129(3) 0.0451(17) 0.044(2) -0.0127(13) -0.0238(18)
N1 0.0247(15) 0.0262(16) 0.0226(15) 0.0054(13) -0.0036(13) -0.0046(13)
C1 0.0202(17) 0.0187(16) 0.0166(16) -0.0032(13) -0.0046(14) -0.0010(14)
C2 0.0192(17) 0.0170(16) 0.0223(18) -0.0035(14) 0.0008(14) 0.0005(15)
C3 0.033(2) 0.0222(18) 0.0234(18) -0.0004(15) 0.0004(16) -0.0039(16)
C4 0.033(2) 0.027(2) 0.0240(19) -0.0037(17) 0.0086(17) -0.0109(18)
C5 0.0222(18) 0.029(2) 0.032(2) -0.0062(17) 0.0001(16) -0.0005(17)
C6 0.0233(17) 0.0203(17) 0.0275(19) -0.0016(15) -0.0046(15) -0.0027(16)
C7 0.0249(18) 0.0215(18) 0.033(2) -0.0017(16) -0.0056(15) 0.0004(15)
C8 0.027(2) 0.028(2) 0.060(3) 0.000(2) -0.005(2) -0.0005(18)
C9 0.033(2) 0.019(2) 0.072(3) -0.005(2) -0.016(2) 0.0065(18)
C10 0.055(3) 0.0192(19) 0.039(2) 0.0044(18) -0.018(2) 0.002(2)
C11 0.042(2) 0.0208(18) 0.0266(19) 0.0009(16) -0.0096(18) -0.0038(18)
C12 0.0279(18) 0.0181(17) 0.0241(18) -0.0027(14) -0.0094(15) -0.0031(15)
C13 0.0256(17) 0.0239(17) 0.0155(17) -0.0018(14) -0.0050(14) -0.0026(15)
C14 0.0252(17) 0.0242(18) 0.0216(18) -0.0022(15) -0.0050(15) -0.0070(16)
C15 0.0253(18) 0.034(2) 0.0229(18) 0.0044(16) -0.0002(15) -0.0054(17)
C16 0.0225(16) 0.0209(17) 0.0208(17) -0.0014(14) -0.0009(14) 0.0001(15)
C17 0.0249(17) 0.0219(18) 0.0195(17) -0.0004(15) 0.0034(15) -0.0037(15)
C18 0.0219(17) 0.0217(18) 0.0218(17) 0.0002(14) -0.0007(14) 0.0002(15)
C19 0.0250(18) 0.0280(19) 0.0225(18) 0.0024(15) -0.0022(16) 0.0020(16)
C20 0.0286(19) 0.0242(18) 0.0208(18) 0.0038(16) 0.0035(15) 0.0022(16)
C21 0.0246(17) 0.0172(16) 0.0241(18) -0.0007(14) 0.0038(15) -0.0012(15)
C22 0.0300(19) 0.0252(18) 0.025(2) 0.0016(16) 0.0035(16) -0.0077(17)
C23 0.0241(18) 0.031(2) 0.032(2) 0.0001(16) 0.0006(16) -0.0057(17)
C24 0.0261(19) 0.046(2) 0.0252(19) 0.0093(18) -0.0074(16) -0.0128(18)
C25A 0.024(3) 0.025(3) 0.026(3) 0.001(2) -0.003(2) 0.005(2)
C26 0.0226(17) 0.032(2) 0.029(2) 0.0006(17) -0.0023(16) -0.0034(17)
C27A 0.025(3) 0.031(3) 0.021(3) -0.006(2) 0.000(2) 0.006(2)
C28 0.0240(17) 0.0250(18) 0.0227(17) -0.0023(16) -0.0017(15) 0.0044(15)
C29 0.0240(17) 0.0253(18) 0.0198(18) -0.0033(15) -0.0017(15) -0.0010(16)
C30 0.026(2) 0.030(2) 0.030(2) 0.0004(17) -0.0065(17) -0.0041(17)
C31 0.038(2) 0.026(2) 0.026(2) 0.0033(16) -0.0045(17) -0.0055(18)
C32 0.033(2) 0.034(2) 0.032(2) -0.0054(18) 0.0014(18) -0.0113(19)
C33 0.024(2) 0.037(2) 0.039(2) -0.0078(19) -0.0072(18) -0.0001(18)
C34 0.0223(18) 0.028(2) 0.033(2) 0.0027(17) -0.0025(16) 0.0013(16)
C25B 0.031(6) 0.041(7) 0.026(7) 0.005(5) -0.002(5) 0.008(6)
C27B 0.018(6) 0.026(6) 0.047(8) -0.002(6) 0.013(5) 0.005(5)

loop_
_atom_site_label
_atom_site_type_symbol
_atom_site_thermal_displace_type
_atom_site_fract_x
_atom_site_fract_y
_atom_site_fract_z
_atom_site_occupancy
_atom_site_U_iso_or_equiv
O1 O Uani -0.1612(3) 0.47569(17) 0.00857(12) 1.000 0.0302(8)
O2 O Uani 0.6522(3) 0.4592(3) 0.26104(14) 1.000 0.0665(12)
N1 N Uani -0.0417(3) 0.3957(2) 0.09409(14) 1.000 0.0245(9)
C1 C Uani 0.1452(3) 0.3711(2) 0.36279(15) 1.000 0.0185(9)
C2 C Uani 0.1773(4) 0.2756(2) 0.38798(16) 1.000 0.0195(10)
C3 C Uani 0.0783(4) 0.2282(3) 0.43140(17) 1.000 0.0262(11)
C4 C Uani -0.0525(4) 0.2766(3) 0.44936(18) 1.000 0.0280(11)
C5 C Uani -0.0867(4) 0.3707(3) 0.42500(18) 1.000 0.0277(11)
C6 C Uani 0.0114(3) 0.4172(2) 0.38093(17) 1.000 0.0237(10)
C7 C Uani -0.0013(4) 0.5128(3) 0.34442(18) 1.000 0.0265(11)
C8 C Uani -0.1104(4) 0.5858(3) 0.3478(2) 1.000 0.0383(14)
C9 C Uani -0.1011(5) 0.6703(3) 0.3070(2) 1.000 0.0413(14)
C10 C Uani 0.0189(5) 0.6826(3) 0.2651(2) 1.000 0.0377(14)
C11 C Uani 0.1305(4) 0.6111(3) 0.26228(18) 1.000 0.0298(11)
C12 C Uani 0.1197(4) 0.5224(2) 0.30106(16) 1.000 0.0234(10)
C13 C Uani 0.2201(3) 0.4349(3) 0.31136(16) 1.000 0.0217(10)
C14 C Uani 0.3532(4) 0.4168(3) 0.28181(16) 1.000 0.0237(10)
C15 C Uani 0.4039(4) 0.4671(3) 0.22020(17) 1.000 0.0274(11)
C16 C Uani 0.3139(3) 0.4828(2) 0.16157(16) 1.000 0.0214(10)
C17 C Uani 0.1729(4) 0.4398(3) 0.15495(17) 1.000 0.0221(10)
C18 C Uani 0.0924(3) 0.4485(3) 0.09702(16) 1.000 0.0218(10)
C19 C Uani 0.1491(4) 0.5054(3) 0.04233(17) 1.000 0.0252(11)
C20 C Uani 0.2840(4) 0.5497(3) 0.04821(17) 1.000 0.0245(11)
C21 C Uani 0.3714(4) 0.5384(2) 0.10651(16) 1.000 0.0220(10)
C22 C Uani 0.5180(4) 0.5761(3) 0.11017(18) 1.000 0.0267(11)
C23 C Uani 0.6079(4) 0.5509(3) 0.16165(18) 1.000 0.0290(11)
C24 C Uani 0.5510(4) 0.4923(3) 0.21497(17) 1.000 0.0324(11)
C25A C Uani 0.6132(5) 0.3450(4) 0.2758(3) 0.682(6) 0.0250(17)
C26 C Uani 0.4701(4) 0.3509(3) 0.31499(17) 1.000 0.0279(11)
C27A C Uani 0.5030(6) 0.3775(4) 0.3863(2) 0.682(6) 0.0257(17)
C28 C Uani -0.1570(4) 0.4087(3) 0.05087(17) 1.000 0.0239(10)
C29 C Uani -0.2810(4) 0.3350(3) 0.06069(17) 1.000 0.0230(10)
C30 C Uani -0.2657(4) 0.2429(3) 0.09392(18) 1.000 0.0287(12)
C31 C Uani -0.3871(4) 0.1822(3) 0.10425(19) 1.000 0.0300(12)
C32 C Uani -0.5233(4) 0.2112(3) 0.08156(19) 1.000 0.0330(12)
C33 C Uani -0.5389(4) 0.3012(3) 0.0472(2) 1.000 0.0333(12)
C34 C Uani -0.4185(4) 0.3617(3) 0.03599(19) 1.000 0.0278(11)
C25B C Uani 0.5941(12) 0.4363(9) 0.3278(6) 0.319(6) 0.033(4)
C27B C Uani 0.5157(12) 0.2785(8) 0.2679(6) 0.319(6) 0.030(4)
H2 H Uiso 0.266(4) 0.242(3) 0.3784(17) 1.000 0.030(10)
H1 H Uiso -0.057(4) 0.345(3) 0.126(2) 1.000 0.046(12)
H251' H Uiso 0.69116 0.31225 0.30263 0.682(6) 0.0299
H4 H Uiso -0.115(4) 0.246(3) 0.4784(16) 1.000 0.022(9)
H271" H Uiso 0.54876 0.44428 0.38810 0.682(6) 0.0384
H5 H Uiso -0.177(4) 0.415(3) 0.4340(17) 1.000 0.033(10)
H8 H Uiso -0.191(4) 0.573(3) 0.3760(19) 1.000 0.036(11)
H9 H Uiso -0.179(4) 0.723(3) 0.3100(19) 1.000 0.045(11)
H3 H Uiso 0.098(3) 0.154(2) 0.4493(15) 1.000 0.018(8)
H271' H Uiso 0.41153 0.37819 0.41216 0.682(6) 0.0384
H17 H Uiso 0.131(4) 0.402(3) 0.1922(17) 1.000 0.024(9)
H19 H Uiso 0.089(3) 0.517(2) 0.0011(16) 1.000 0.019(8)
H20 H Uiso 0.323(3) 0.590(2) 0.0093(15) 1.000 0.010(7)
H22 H Uiso 0.554(5) 0.610(3) 0.070(2) 1.000 0.056(13)
H23 H Uiso 0.718(4) 0.572(3) 0.1627(17) 1.000 0.032(10)
H30 H Uiso -0.170(4) 0.224(3) 0.1084(18) 1.000 0.037(11)
H31 H Uiso -0.377(4) 0.123(3) 0.1255(18) 1.000 0.033(10)
H32 H Uiso -0.613(5) 0.165(3) 0.0898(19) 1.000 0.049(12)
H33 H Uiso -0.636(4) 0.319(2) 0.0300(15) 1.000 0.015(8)
H34 H Uiso -0.425(4) 0.424(3) 0.0101(17) 1.000 0.024(9)
H251 H Uiso 0.59979 0.30681 0.23356 0.682(6) 0.0299
H261 H Uiso 0.42922 0.28092 0.31576 1.000 0.0336
H271 H Uiso 0.57014 0.32733 0.40529 0.682(6) 0.0384
H10 H Uiso 0.028(4) 0.736(3) 0.2382(18) 1.000 0.028(10)
H11 H Uiso 0.214(4) 0.622(2) 0.2317(16) 1.000 0.022(9)
H252' H Uiso 0.67259 0.41035 0.35748 0.319(6) 0.0393
H272' H Uiso 0.43145 0.23716 0.25444 0.319(6) 0.0456
H272" H Uiso 0.59112 0.23530 0.28788 0.319(6) 0.0456
H252 H Uiso 0.55044 0.49712 0.34851 0.319(6) 0.0393
H272 H Uiso 0.55615 0.31259 0.22840 0.319(6) 0.0456

loop_
_atom_type_symbol
_atom_type_description
_atom_type_scat_dispersion_real
_atom_type_scat_dispersion_imag
_atom_type_scat_source
O O 0.0106 0.0060 'International Tables Vol C Tables 4.2.6.8 and 6.1.1.4'
N N 0.0061 0.0033 'International Tables Vol C Tables 4.2.6.8 and 6.1.1.4'
H H 0.0000 0.0000 'International Tables Vol C Tables 4.2.6.8 and 6.1.1.4'
C C 0.0033 0.0016 'International Tables Vol C Tables 4.2.6.8 and 6.1.1.4'

loop_
_geom_angle_atom_site_label_1
_geom_angle_atom_site_label_2
_geom_angle_atom_site_label_3
_geom_angle
_geom_angle_publ_flag
C24 O2 C25A 106.2(3) yes
C24 O2 C25B 115.6(5) yes
C18 N1 C28 128.9(3) yes
C28 N1 H1 114(2) no
C18 N1 H1 117(2) no
C2 C1 C13 131.8(3) no
C2 C1 C6 118.9(3) no
C6 C1 C13 109.0(2) no
C1 C2 C3 119.8(3) no
C2 C3 C4 120.1(3) no
C3 C4 C5 121.2(3) no
C4 C5 C6 118.6(3) no
C1 C6 C7 108.4(3) no
C1 C6 C5 121.5(3) no
C5 C6 C7 130.1(3) no
C6 C7 C12 108.8(3) no
C6 C7 C8 129.4(3) no
C8 C7 C12 121.8(3) no
C7 C8 C9 119.4(4) no
C8 C9 C10 119.8(4) no
C9 C10 C11 121.4(4) no
C10 C11 C12 119.7(3) no
C7 C12 C13 109.0(3) no
C7 C12 C11 117.9(3) no
C11 C12 C13 132.9(3) no
C12 C13 C14 128.3(3) no
C1 C13 C14 126.9(3) no
C1 C13 C12 104.8(2) no
C13 C14 C15 123.9(3) no
C13 C14 C26 122.0(3) no
C15 C14 C26 113.7(3) no
C14 C15 C16 124.3(3) no
C16 C15 C24 117.0(3) no
C14 C15 C24 118.4(3) no
C15 C16 C21 119.4(3) no
C15 C16 C17 122.3(3) no
C17 C16 C21 118.2(3) no
C16 C17 C18 122.0(3) no
N1 C18 C17 117.1(3) yes
C17 C18 C19 119.7(3) no
N1 C18 C19 123.1(3) yes
C18 C19 C20 119.2(3) no
C19 C20 C21 122.0(3) no
C16 C21 C22 119.1(3) no
C16 C21 C20 118.8(3) no
C20 C21 C22 122.0(3) no
C21 C22 C23 121.2(3) no
C22 C23 C24 118.9(3) no
C15 C24 C23 122.9(3) no
O2 C24 C15 121.4(3) yes
O2 C24 C23 115.6(3) yes
O2 C25A C26 103.8(4) yes
O2 C25B C26 104.7(7) yes
C14 C26 C25A 113.8(3) no
C14 C26 C27A 114.6(3) no
C25B C26 C27B 112.1(6) no
C25A C26 C27A 109.2(4) no
C14 C26 C25B 98.9(5) no
C14 C26 C27B 107.9(5) no
O1 C28 N1 123.3(3) yes
O1 C28 C29 122.4(3) yes
N1 C28 C29 114.3(3) yes
C28 C29 C30 123.7(3) no
C28 C29 C34 117.6(3) no
C30 C29 C34 118.7(3) no
C29 C30 C31 120.0(3) no
C30 C31 C32 120.6(4) no
C31 C32 C33 119.8(4) no
C32 C33 C34 120.1(3) no
C29 C34 C33 120.7(4) no
C1 C2 H2 122(2) no
C3 C2 H2 118(2) no
C2 C3 H3 121.0(15) no
C4 C3 H3 118.8(15) no
C3 C4 H4 120(3) no
C5 C4 H4 119(3) no
C4 C5 H5 130(2) no
C6 C5 H5 112(2) no
C7 C8 H8 118(2) no
C9 C8 H8 123(2) no
C8 C9 H9 119(2) no
C10 C9 H9 121(2) no
C9 C10 H10 122(2) no
C11 C10 H10 117(2) no
C10 C11 H11 119.3(17) no
C12 C11 H11 121.0(17) no
C16 C17 H17 120(2) no
C18 C17 H17 118(2) no
C18 C19 H19 120.9(16) no
C20 C19 H19 119.8(16) no
C19 C20 H20 118.6(16) no
C21 C20 H20 119.4(16) no
C21 C22 H22 116(3) no
C23 C22 H22 122(3) no
C22 C23 H23 122(2) no
C24 C23 H23 119(2) no
O2 C25A H251' 111.00 no
O2 C25A H251 111.00 no
C26 C25A H251' 111.00 no
C26 C25A H251 111.00 no
H251' C25A H251 109.00 no
O2 C25B H252 111.00 no
C26 C25B H252' 111.00 no
C26 C25B H252 111.00 no
H252' C25B H252 109.00 no
O2 C25B H252' 111.00 no
C27B C26 H261 59.00 no
C25A C26 H261 106.00 no
C14 C26 H261 106.00 no
C27A C26 H261 106.00 no
C25B C26 H261 155.00 no
C26 C27A H271' 109.00 no
H271" C27A H271 110.00 no
C26 C27A H271 109.00 no
H271' C27A H271" 110.00 no
C26 C27A H271" 109.00 no
H271' C27A H271 109.00 no
C26 C27B H272' 109.00 no
C26 C27B H272" 110.00 no
C26 C27B H261 44.00 no
H272' C27B H272 109.00 no
H272" C27B H272 109.00 no
C26 C27B H272 109.00 no
H272' C27B H261 74.00 no
H272" C27B H261 98.00 no
H261 C27B H272 148.00 no
H272' C27B H272" 109.00 no
C29 C30 H30 118(2) no
C31 C30 H30 122(2) no
C30 C31 H31 120(2) no
C32 C31 H31 120(2) no
C31 C32 H32 120(2) no
C33 C32 H32 121(2) no
C32 C33 H33 118.4(17) no
C34 C33 H33 121.5(17) no
C29 C34 H34 117(2) no
C33 C34 H34 122(2) no

loop_
_geom_bond_atom_site_label_1
_geom_bond_atom_site_label_2
_geom_bond_distance
_geom_bond_publ_flag
O1 C28 1.226(4) yes
O2 C24 1.374(5) yes
O2 C25A 1.583(7) yes
O2 C25B 1.466(12) yes
N1 C18 1.409(4) yes
N1 C28 1.370(4) yes
N1 H1 0.94(4) no
C1 C2 1.394(4) no
C1 C6 1.411(4) no
C1 C13 1.495(4) no
C2 C3 1.400(5) no
C3 C4 1.400(5) no
C4 C5 1.375(6) no
C5 C6 1.397(5) no
C6 C7 1.467(5) no
C7 C8 1.389(5) no
C7 C12 1.407(5) no
C8 C9 1.388(6) no
C9 C10 1.386(6) no
C10 C11 1.391(6) no
C11 C12 1.412(5) no
C12 C13 1.492(5) no
C13 C14 1.369(5) no
C14 C15 1.473(5) no
C14 C26 1.528(5) no
C15 C24 1.385(5) no
C15 C16 1.444(5) no
C16 C17 1.412(5) no
C16 C21 1.423(4) no
C17 C18 1.374(5) no
C18 C19 1.424(5) no
C19 C20 1.367(5) no
C20 C21 1.418(5) no
C21 C22 1.428(5) no
C22 C23 1.356(5) no
C23 C24 1.416(5) no
C25A C26 1.522(6) no
C25B C26 1.620(12) no
C26 C27B 1.406(12) no
C26 C27A 1.497(5) no
C28 C29 1.507(5) no
C29 C34 1.392(5) no
C29 C30 1.397(5) no
C30 C31 1.383(5) no
C31 C32 1.376(5) no
C32 C33 1.384(6) no
C33 C34 1.377(5) no
C2 H2 0.94(4) no
C3 H3 1.06(3) no
C4 H4 0.91(4) no
C5 H5 1.03(4) no
C8 H8 0.94(4) no
C9 H9 1.00(4) no
C10 H10 0.89(4) no
C11 H11 0.99(3) no
C17 H17 0.98(4) no
C19 H19 1.00(3) no
C20 H20 1.01(3) no
C22 H22 0.98(4) no
C23 H23 1.04(4) no
C25A H251' 0.9900 no
C25A H251 0.9900 no
C25B H252 0.9900 no
C25B H252' 0.9900 no
C26 H261 1.0000 no
C27A H271' 0.9800 no
C27A H271 0.9800 no
C27A H271" 0.9800 no
C27B H272' 0.9800 no
C27B H261 1.2400 no
C27B H272" 0.9800 no
C27B H272 0.9800 no
C30 H30 0.95(4) no
C31 H31 0.90(4) no
C32 H32 1.03(4) no
C33 H33 0.98(4) no
C34 H34 0.98(4) no

loop_
_geom_contact_atom_site_label_1
_geom_contact_atom_site_label_2
_geom_contact_distance
_geom_contact_site_symmetry_2
_geom_contact_publ_flag
O1 C19 2.932(5) . no
O1 C32 3.310(5) 3_555 no
O2 C8 3.239(5) 1_655 no
O1 H271" 2.8200 2_564 no
O1 H5 2.55(4) 2_464 no
O1 H34 2.50(4) . no
O1 H32 2.74(4) 3_555 no
O1 H3 2.58(3) 4_555 no
O1 H19 2.35(3) . no
O2 H271" 2.7100 . no
O2 H272 2.2300 . no
N1 H30 2.58(4) . no
C1 C27A 3.294(6) . no
C2 C26 3.199(5) . no
C2 C27A 3.260(6) . no
C8 O2 3.239(5) 1_455 no
C8 C25B 3.367(12) 1_455 no
C11 C30 3.579(5) 4_555 no
C11 C17 3.146(5) . no
C11 C16 3.119(5) . no
C11 C15 3.249(5) . no
C12 C16 3.340(5) . no
C12 C17 3.153(5) . no
C13 C17 3.152(5) . no
C15 C11 3.249(5) . no
C16 C12 3.340(5) . no
C16 C11 3.119(5) . no
C16 C33 3.579(5) 1_655 no
C17 C11 3.146(5) . no
C17 C12 3.153(5) . no
C17 C13 3.152(5) . no
C19 O1 2.932(5) . no
C21 C34 3.337(5) 1_655 no
C21 C33 3.459(5) 1_655 no
C22 C34 3.257(6) 1_655 no
C23 C27B 3.515(12) 4_655 no
C23 C34 3.556(5) 1_655 no
C24 C27B 3.043(11) . no
C25B C8 3.367(12) 1_655 no
C26 C2 3.199(5) . no
C27A C1 3.294(6) . no
C27A C2 3.260(6) . no
C27B C24 3.043(11) . no
C27B C23 3.515(12) 4_645 no
C28 C32 3.316(5) 3_555 no
C28 C33 3.569(5) 3_555 no
C29 C33 3.572(5) 3_555 no
C30 C33 3.542(5) 3_555 no
C30 C11 3.579(5) 4_545 no
C32 O1 3.310(5) 3_455 no
C32 C28 3.316(5) 3_455 no
C33 C29 3.572(5) 3_455 no
C33 C30 3.542(5) 3_455 no
C33 C28 3.569(5) 3_455 no
C33 C16 3.579(5) 1_455 no
C33 C21 3.459(5) 1_455 no
C34 C23 3.556(5) 1_455 no
C34 C22 3.257(6) 1_455 no
C34 C21 3.337(5) 1_455 no
C1 H261 3.0000 . no
C1 H20 2.98(3) 2_565 no
C1 H271' 2.6200 . no
C2 H261 2.7100 . no
C2 H271' 2.5800 . no
C2 H20 3.01(3) 2_565 no
C2 H23 3.04(4) 4_645 no
C3 H20 3.01(3) 2_565 no
C4 H20 2.99(3) 2_565 no
C4 H22 2.84(4) 2_565 no
C5 H20 2.98(3) 2_565 no
C5 H8 3.01(4) . no
C5 H22 2.92(4) 2_565 no
C5 H252' 2.6300 1_455 no
C6 H20 2.98(3) 2_565 no
C8 H5 2.91(4) . no
C8 H252' 3.0600 1_455 no
C8 H32 3.00(4) 4_455 no
C9 H1 3.04(4) 4_555 no
C9 H17 3.09(4) 4_555 no
C9 H30 3.08(4) 4_555 no
C10 H1 3.08(4) 4_555 no
C10 H30 2.93(4) 4_555 no
C11 H30 3.01(4) 4_555 no
C12 H17 2.70(4) . no
C12 H31 3.07(4) 4_555 no
C13 H17 2.55(3) . no
C13 H271' 2.7700 . no
C14 H17 2.71(4) . no
C15 H11 2.70(3) . no
C15 H272 2.4800 . no
C15 H251 2.7900 . no
C15 H252 2.9200 . no
C16 H11 2.49(3) . no
C17 H9 2.96(4) 4_545 no
C17 H11 2.89(3) . no
C19 H271' 3.0700 2_564 no
C19 H3 3.00(3) 4_555 no
C20 H4 3.07(4) 4_555 no
C21 H11 3.09(3) . no
C21 H34 3.07(4) 1_655 no
C22 H272" 3.1000 4_655 no
C22 H34 2.89(4) 1_655 no
C22 H2 2.96(4) 4_655 no
C23 H2 2.90(4) 4_655 no
C23 H272' 3.0100 4_655 no
C24 H272 2.4000 . no
C25B H5 2.99(4) 1_655 no
C25B H8 2.84(4) 1_655 no
C26 H2 2.67(4) . no
C27A H19 2.81(3) 2_565 no
C27A H2 2.81(4) . no
C28 H32 3.00(4) 3_555 no
C28 H19 2.84(3) . no
C29 H33 3.03(3) 3_555 no
C30 H33 2.86(3) 3_555 no
C30 H1 2.42(4) . no
C31 H272 3.0700 1_455 no
C31 H252 3.0200 4_545 no
C31 H251 3.0700 1_455 no
H1 H17 2.29(5) . no
H1 H30 1.94(5) . no
H1 C30 2.42(4) . no
H1 C10 3.08(4) 4_545 no
H1 C9 3.04(4) 4_545 no
H251' H271 2.3400 . no
H2 C26 2.67(4) . no
H2 H23 2.40(6) 4_645 no
H2 H271' 2.3400 . no
H2 H261 2.0100 . no
H2 C27A 2.81(4) . no
H2 C23 2.90(4) 4_645 no
H2 C22 2.96(4) 4_645 no
H252' H5 2.0500 1_655 no
H252' C8 3.0600 1_655 no
H252' C5 2.6300 1_655 no
H252' H8 2.5200 1_655 no
H3 O1 2.58(3) 4_545 no
H3 C19 3.00(3) 4_545 no
H271' C13 2.7700 . no
H271' H2 2.3400 . no
H271' C2 2.5800 . no
H271' H19 2.2500 2_565 no
H271' C19 3.0700 2_565 no
H271' C1 2.6200 . no
H4 C20 3.07(4) 4_545 no
H271" O2 2.7100 . no
H271" O1 2.8200 2_565 no
H5 O1 2.55(4) 2_465 no
H5 C8 2.91(4) . no
H5 H8 2.40(6) . no
H5 C25B 2.99(4) 1_455 no
H5 H252' 2.0500 1_455 no
H272' C23 3.0100 4_645 no
H272" C22 3.1000 4_645 no
H272" H11 2.3600 4_645 no
H8 H32 2.27(6) 4_455 no
H8 H252' 2.5200 1_455 no
H8 C5 3.01(4) . no
H8 H5 2.40(6) . no
H8 C25B 2.84(4) 1_455 no
H9 C17 2.96(4) 4_555 no
H9 H17 2.41(6) 4_555 no
H11 C16 2.49(3) . no
H11 C17 2.89(3) . no
H11 C15 2.70(3) . no
H11 C21 3.09(3) . no
H11 H272" 2.3600 4_655 no
H17 C9 3.09(4) 4_545 no
H17 C14 2.71(4) . no
H17 H1 2.29(5) . no
H17 C12 2.70(4) . no
H17 C13 2.55(3) . no
H17 H9 2.41(6) 4_545 no
H19 O1 2.35(3) . no
H19 C28 2.84(3) . no
H19 H271' 2.2500 2_564 no
H19 C27A 2.81(3) 2_564 no
H20 C1 2.98(3) 2_564 no
H20 C2 3.01(3) 2_564 no
H20 H22 2.44(5) . no
H20 C6 2.98(3) 2_564 no
H20 C3 3.01(3) 2_564 no
H20 C4 2.99(3) 2_564 no
H20 C5 2.98(3) 2_564 no
H22 H20 2.44(5) . no
H22 C4 2.84(4) 2_564 no
H22 C5 2.92(4) 2_564 no
H23 C2 3.04(4) 4_655 no
H23 H2 2.40(6) 4_655 no
H30 C10 2.93(4) 4_545 no
H30 N1 2.58(4) . no
H30 C11 3.01(4) 4_545 no
H30 C9 3.08(4) 4_545 no
H30 H1 1.94(5) . no
H31 H252 2.3600 4_545 no
H31 C12 3.07(4) 4_545 no
H32 O1 2.74(4) 3_455 no
H32 C28 3.00(4) 3_455 no
H32 C8 3.00(4) 4_445 no
H32 H8 2.27(6) 4_445 no
H33 C30 2.86(3) 3_455 no
H33 C29 3.03(3) 3_455 no
H34 O1 2.50(4) . no
H34 C21 3.07(4) 1_455 no
H34 C22 2.89(4) 1_455 no
H251 C15 2.7900 . no
H251 C31 3.0700 1_655 no
H252 C31 3.0200 4_555 no
H252 H31 2.3600 4_555 no
H252 C15 2.9200 . no
H261 C1 3.0000 . no
H261 C2 2.7100 . no
H261 H2 2.0100 . no
H271 H251' 2.3400 . no
H272 O2 2.2300 . no
H272 C15 2.4800 . no
H272 C24 2.4000 . no
H272 C31 3.0700 1_655 no

loop_
_geom_hbond_atom_site_label_D
_geom_hbond_atom_site_label_H
_geom_hbond_atom_site_label_A
_geom_hbond_distance_DH
_geom_hbond_distance_HA
_geom_hbond_distance_DA
_geom_hbond_angle_DHA
_geom_hbond_site_symmetry_A
_geom_hbond_publ_flag
C3 H3 O1 1.06(3) 2.58(3) 3.636(5) 177(2) 4_545 yes
C5 H5 O1 1.03(4) 2.55(4) 3.494(5) 153(3) 2_465 yes
C19 H19 O1 1.00(3) 2.35(3) 2.932(5) 116(2) . yes
C34 H34 O1 0.98(4) 2.50(4) 2.842(5) 100(2) . yes

loop_
_geom_torsion_atom_site_label_1
_geom_torsion_atom_site_label_2
_geom_torsion_atom_site_label_3
_geom_torsion_atom_site_label_4
_geom_torsion
_geom_torsion_publ_flag
C25A O2 C24 C15 42.1(5) no
C25A O2 C24 C23 -136.3(4) no
C24 O2 C25A C26 -70.3(4) no
C28 N1 C18 C17 163.3(4) no
C28 N1 C18 C19 -19.6(6) no
C18 N1 C28 O1 -4.0(6) no
C18 N1 C28 C29 177.5(3) no
C6 C1 C2 C3 -1.1(5) no
C13 C1 C2 C3 -173.0(3) no
C2 C1 C6 C5 2.0(5) no
C2 C1 C6 C7 -175.9(3) no
C13 C1 C6 C5 175.7(3) no
C13 C1 C6 C7 -2.3(4) no
C2 C1 C13 C12 172.8(3) no
C2 C1 C13 C14 -8.5(6) no
C6 C1 C13 C12 0.3(3) no
C6 C1 C13 C14 179.0(3) no
C1 C2 C3 C4 0.1(5) no
C2 C3 C4 C5 0.1(5) no
C3 C4 C5 C6 0.8(5) no
C4 C5 C6 C1 -1.9(5) no
C4 C5 C6 C7 175.6(3) no
C1 C6 C7 C8 -177.3(4) no
C1 C6 C7 C12 3.5(4) no
C5 C6 C7 C8 5.1(6) no
C5 C6 C7 C12 -174.2(3) no
C6 C7 C8 C9 -178.6(4) no
C12 C7 C8 C9 0.6(6) no
C6 C7 C12 C11 -178.4(3) no
C6 C7 C12 C13 -3.3(4) no
C8 C7 C12 C11 2.3(5) no
C8 C7 C12 C13 177.4(3) no
C7 C8 C9 C10 -2.1(6) no
C8 C9 C10 C11 0.8(6) no
C9 C10 C11 C12 2.2(6) no
C10 C11 C12 C7 -3.6(5) no
C10 C11 C12 C13 -177.2(4) no
C7 C12 C13 C1 1.9(4) no
C7 C12 C13 C14 -176.8(3) no
C11 C12 C13 C1 175.9(4) no
C11 C12 C13 C14 -2.8(6) no
C1 C13 C14 C15 163.9(3) no
C1 C13 C14 C26 -23.5(6) no
C12 C13 C14 C15 -17.7(6) no
C12 C13 C14 C26 155.0(3) no
C13 C14 C15 C16 -44.0(6) no
C13 C14 C15 C24 142.8(4) no
C26 C14 C15 C16 142.8(3) no
C26 C14 C15 C24 -30.4(5) no
C13 C14 C26 C25A -176.8(4) no
C13 C14 C26 C27A -50.1(5) no
C15 C14 C26 C25A -3.5(5) no
C15 C14 C26 C27A 123.3(4) no
C14 C15 C16 C17 -8.1(5) no
C14 C15 C16 C21 175.8(3) no
C24 C15 C16 C17 165.2(3) no
C24 C15 C16 C21 -10.9(5) no
C14 C15 C24 O2 9.2(6) no
C14 C15 C24 C23 -172.5(4) no
C16 C15 C24 O2 -164.5(3) no
C16 C15 C24 C23 13.8(6) no
C15 C16 C17 C18 -174.9(3) no
C21 C16 C17 C18 1.3(5) no
C15 C16 C21 C20 177.5(3) no
C15 C16 C21 C22 1.0(4) no
C17 C16 C21 C20 1.1(4) no
C17 C16 C21 C22 -175.4(3) no
C16 C17 C18 N1 175.0(3) no
C16 C17 C18 C19 -2.3(6) no
N1 C18 C19 C20 -176.4(3) no
C17 C18 C19 C20 0.7(6) no
C18 C19 C20 C21 1.8(6) no
C19 C20 C21 C16 -2.8(5) no
C19 C20 C21 C22 173.6(4) no
C16 C21 C22 C23 7.1(5) no
C20 C21 C22 C23 -169.3(4) no
C21 C22 C23 C24 -4.7(6) no
C22 C23 C24 O2 172.3(4) no
C22 C23 C24 C15 -6.1(6) no
O2 C25A C26 C14 50.3(4) no
O2 C25A C26 C27A -79.2(4) no
O1 C28 C29 C30 161.5(4) no
O1 C28 C29 C34 -19.5(5) no
N1 C28 C29 C30 -19.9(5) no
N1 C28 C29 C34 159.1(3) no
C28 C29 C30 C31 176.2(3) no
C34 C29 C30 C31 -2.8(5) no
C28 C29 C34 C33 -175.5(3) no
C30 C29 C34 C33 3.5(6) no
C29 C30 C31 C32 0.6(6) no
C30 C31 C32 C33 1.0(6) no
C31 C32 C33 C34 -0.2(6) no
C32 C33 C34 C29 -2.0(6) no
